data_4021908
loop_
_publ_author_name
'Feihe Huang'
'Hai-Bo Yang'
'Neeladri Das'
'Umamageswaran Maran'
'Atta M. Arif'
'Harry W. Gibson'
'Peter J. Stang'

_publ_contact_author_address
;
Department of Chemistry 
Yuquan Campus
Zhejiang University
Hangzhou 310027, P. R. China
;
_publ_contact_author_email fhuang@zju.edu.cn
_publ_contact_author_fax 86-571-87951895
_publ_contact_author_name 'Feihe Huang'
_publ_contact_author_phone 86-571-87953189
_publ_section_title
;
 Incorporating a Flexible Crown Ether into Neutral Discrete
 Self-Assemblies Driven by Metal Coordination
;
_journal_name_full 'Journal of Organic Chemistry'
_journal_page_first 6623
_journal_page_last 6625
_journal_paper_doi 10.1021/jo061007n
_journal_volume 71
_journal_year 2006
_chemical_formula_moiety 'C68 H106 O14 P4 Pt2,0.5(C5 H12)'
_chemical_formula_sum 'C70.5 H112 O14 P4 Pt2'
_chemical_formula_weight 1697.66
_chemical_name_systematic
; 
 ? 
;
_space_group_IT_number 2
_symmetry_cell_setting triclinic
_symmetry_space_group_name_Hall '-P 1'
_symmetry_space_group_name_H-M 'P -1'
_atom_sites_solution_hydrogens geom
_atom_sites_solution_primary direct
_atom_sites_solution_secondary difmap
_audit_creation_method SHELXL-97
_cell_angle_alpha 106.507(3)
_cell_angle_beta 96.998(4)
_cell_angle_gamma 102.985(3)
_cell_formula_units_Z 2
_cell_length_a 12.4457(6)
_cell_length_b 15.6835(9)
_cell_length_c 20.4400(10)
_cell_measurement_reflns_used 10082
_cell_measurement_temperature 150(1)
_cell_measurement_theta_max 25.028
_cell_measurement_theta_min 1.018
_cell_volume 3653.1(3)
_computing_cell_refinement DENZO-SMN
_computing_data_collection 'Nonius COLLECT'
_computing_data_reduction DENZO-SMN
_computing_molecular_graphics 'WinGX, Ortep3'
_computing_structure_refinement 'SHELXL-97 (Sheldrick, 1997)'
_computing_structure_solution SIR97
_diffrn_ambient_temperature 150(1)
_diffrn_measured_fraction_theta_full 0.959
_diffrn_measured_fraction_theta_max 0.959
_diffrn_measurement_device_type 'Nonius KappaCCD Diffractomer'
_diffrn_measurement_method 'Phi and Omega scan'
_diffrn_radiation_monochromator graphite
_diffrn_radiation_source 'fine-focus sealed tube'
_diffrn_radiation_type MoK\a
_diffrn_radiation_wavelength 0.71073
_diffrn_reflns_av_R_equivalents 0.0503
_diffrn_reflns_av_sigmaI/netI 0.0640
_diffrn_reflns_limit_h_max 14
_diffrn_reflns_limit_h_min -14
_diffrn_reflns_limit_k_max 18
_diffrn_reflns_limit_k_min -18
_diffrn_reflns_limit_l_max 24
_diffrn_reflns_limit_l_min -24
_diffrn_reflns_number 19805
_diffrn_reflns_theta_full 24.98
_diffrn_reflns_theta_max 24.98
_diffrn_reflns_theta_min 1.83
_exptl_absorpt_coefficient_mu 3.973
_exptl_absorpt_correction_T_max 0.8261
_exptl_absorpt_correction_T_min 0.3819
_exptl_absorpt_correction_type multi-scan
_exptl_absorpt_process_details 'DENZO-SMN (Otwinowski & Minor, 1997)'
_exptl_crystal_colour yellow
_exptl_crystal_density_diffrn 1.543
_exptl_crystal_density_method 'not measured'
_exptl_crystal_description plate
_exptl_crystal_F_000 1726
_exptl_crystal_size_max 0.30
_exptl_crystal_size_mid 0.23
_exptl_crystal_size_min 0.05
_refine_diff_density_max 2.825
_refine_diff_density_min -2.277
_refine_diff_density_rms 0.168
_refine_ls_extinction_coef 0.0021(3)
_refine_ls_extinction_expression Fc^*^=kFc[1+0.001xFc^2^\l^3^/sin(2\q)]^-1/4^
_refine_ls_extinction_method SHELXL
_refine_ls_goodness_of_fit_ref 1.038
_refine_ls_hydrogen_treatment constr
_refine_ls_matrix_type full
_refine_ls_number_parameters 772
_refine_ls_number_reflns 12289
_refine_ls_number_restraints 5
_refine_ls_restrained_S_all 1.039
_refine_ls_R_factor_all 0.1041
_refine_ls_R_factor_gt 0.0718
_refine_ls_shift/su_max 0.001
_refine_ls_shift/su_mean 0.000
_refine_ls_structure_factor_coef Fsqd
_refine_ls_weighting_details 'calc w=1/[\s^2^(Fo^2^)+(0.1071P)^2^+27.6042P] where P=(Fo^2^+2Fc^2^)/3'
_refine_ls_weighting_scheme calc
_refine_ls_wR_factor_gt 0.1813
_refine_ls_wR_factor_ref 0.2116
_reflns_number_gt 8831
_reflns_number_total 12289
_reflns_threshold_expression >2sigma(I)
_cod_data_source_file jo061007nsi20060602_061408.cif
_cod_depositor_comments
;
The following automatic conversions were performed:
'_exptl_absorpt_correction_type' value 'Multi-scan' changed to
'multi-scan' according to
'/home/saulius/struct/CIF-dictionaries/cif_core.dic' dictionary named
'cif_core.dic' version 2.4.1 from 2010-06-29.

Automatic conversion script
Id: cif_fix_enum 1527 2010-12-29 10:47:43Z saulius 
;
_cod_original_formula_sum 'C70.50 H112 O14 P4 Pt2'
_cod_database_code 4021908

loop_
_symmetry_equiv_pos_as_xyz
'x, y, z'
'-x, -y, -z'

loop_
_atom_site_label
_atom_site_type_symbol
_atom_site_fract_x
_atom_site_fract_y
_atom_site_fract_z
_atom_site_U_iso_or_equiv
_atom_site_adp_type
_atom_site_occupancy
_atom_site_symmetry_multiplicity
_atom_site_calc_flag
_atom_site_refinement_flags
_atom_site_disorder_assembly
_atom_site_disorder_group
Pt1 Pt 0.12018(4) 0.79485(3) 0.14332(2) 0.04931(18) Uani 0.95 1 d P A .
Pt2 Pt 0.52615(4) 1.04339(4) 0.26698(3) 0.05523(19) Uani 0.95 1 d P A .
P1 P 0.1029(3) 0.7322(2) 0.02440(18) 0.0660(9) Uani 1 1 d . . .
P2 P 0.1088(5) 0.8496(3) 0.2580(2) 0.0891(14) Uani 1 1 d . . .
P3 P 0.5020(3) 1.1565(3) 0.36079(19) 0.0672(9) Uani 1 1 d . . .
P4 P 0.5734(4) 0.9448(3) 0.1754(2) 0.0803(11) Uani 1 1 d . . .
O1 O 0.1724(7) 0.6828(6) 0.1599(4) 0.063(2) Uani 1 1 d . . .
O2 O 0.0038(9) 0.5912(6) 0.1518(6) 0.080(3) Uani 1 1 d . . .
O3 O 0.4330(12) 0.4741(11) 0.1762(9) 0.133(5) Uani 1 1 d . A .
O4 O 0.6681(14) 0.5087(12) 0.2149(10) 0.146(6) Uani 1 1 d . . .
O5 O 0.8715(18) 0.5315(14) 0.3143(12) 0.219(12) Uani 1 1 d . . .
O6 O 0.9822(12) 0.6866(10) 0.4320(6) 0.119(5) Uani 1 1 d . . .
O7 O 0.9635(8) 0.8782(8) 0.4733(5) 0.083(3) Uani 1 1 d . . .
O8 O 0.5913(10) 0.6690(8) 0.3672(8) 0.109(4) Uani 1 1 d . A .
O9 O 0.4607(11) 0.4908(10) 0.3939(7) 0.116(4) Uani 1 1 d . . .
O10 O 0.2229(12) 0.4489(9) 0.4041(7) 0.111(4) Uani 1 1 d . . .
O11 O 0.0737(12) 0.2541(12) 0.3548(11) 0.138(6) Uani 1 1 d . . .
O12 O 0.0973(10) 0.3407(8) 0.2337(7) 0.106(4) Uani 1 1 d . A .
O13 O 0.5708(8) 0.9625(6) 0.3266(5) 0.070(2) Uani 1 1 d . . .
O14 O 0.7366(9) 1.0607(9) 0.3869(8) 0.108(4) Uani 1 1 d . . .
C1 C 0.1068(11) 0.6101(8) 0.1623(6) 0.056(3) Uani 1 1 d . A .
C2 C 0.1661(11) 0.5415(7) 0.1799(6) 0.053(3) Uani 1 1 d . . .
C3 C 0.2782(12) 0.5507(11) 0.1766(8) 0.077(4) Uani 1 1 d . A .
H3 H 0.3204 0.6015 0.1656 0.092 Uiso 1 1 calc R . .
C4 C 0.3291(14) 0.4845(13) 0.1897(10) 0.094(5) Uani 1 1 d . . .
C5 C 0.2741(13) 0.4161(11) 0.2095(7) 0.077(4) Uani 1 1 d . A .
H5 H 0.3109 0.3729 0.2193 0.092 Uiso 1 1 calc R . .
C6 C 0.1670(13) 0.4081(8) 0.2154(7) 0.066(3) Uani 1 1 d . . .
C7 C 0.1063(12) 0.4696(8) 0.1975(6) 0.062(3) Uani 1 1 d . A .
H7 H 0.0283 0.4604 0.1979 0.075 Uiso 1 1 calc R . .
C8 C 0.505(2) 0.5493(15) 0.1634(16) 0.140(9) Uani 1 1 d . . .
H8A H 0.5247 0.6055 0.2048 0.168 Uiso 1 1 calc R A .
H8B H 0.4679 0.5627 0.1233 0.168 Uiso 1 1 calc R . .
C9 C 0.612(2) 0.519(2) 0.1474(19) 0.172(13) Uani 1 1 d . A .
H9A H 0.5920 0.4593 0.1090 0.206 Uiso 1 1 calc R . .
H9B H 0.6638 0.5660 0.1339 0.206 Uiso 1 1 calc R . .
C10 C 0.764(2) 0.4771(19) 0.2007(14) 0.147(9) Uiso 1 1 d . . .
H10A H 0.8211 0.5252 0.1915 0.177 Uiso 1 1 calc R . .
H10B H 0.7425 0.4207 0.1594 0.177 Uiso 1 1 calc R . .
C11 C 0.811(2) 0.4564(19) 0.2642(14) 0.153(9) Uiso 1 1 d . . .
H11A H 0.7476 0.4251 0.2817 0.183 Uiso 1 1 calc R . .
H11B H 0.8577 0.4135 0.2510 0.183 Uiso 1 1 calc R . .
C12 C 0.958(2) 0.5383(17) 0.3611(14) 0.154(10) Uani 1 1 d . . .
H12A H 1.0020 0.4995 0.3360 0.185 Uiso 1 1 calc R . .
H12B H 0.9261 0.5072 0.3931 0.185 Uiso 1 1 calc R . .
C13 C 1.032(2) 0.6164(16) 0.4013(13) 0.125(7) Uiso 1 1 d . . .
H13A H 1.0836 0.6392 0.3731 0.150 Uiso 1 1 calc R . .
H13B H 1.0770 0.6032 0.4387 0.150 Uiso 1 1 calc R . .
C14 C 1.0573(13) 0.7702(15) 0.4815(10) 0.104(6) Uani 1 1 d . . .
H14A H 1.1055 0.7542 0.5159 0.124 Uiso 1 1 calc R . .
H14B H 1.1068 0.8032 0.4569 0.124 Uiso 1 1 calc R . .
C15 C 0.9954(14) 0.8291(12) 0.5168(8) 0.089(5) Uani 1 1 d . . .
H15A H 0.9278 0.7917 0.5268 0.106 Uiso 1 1 calc R . .
H15B H 1.0426 0.8726 0.5615 0.106 Uiso 1 1 calc R . .
C16 C 0.8461(13) 0.8560(11) 0.4421(7) 0.075(4) Uani 1 1 d . . .
C17 C 0.8104(13) 0.9253(11) 0.4252(7) 0.071(4) Uani 1 1 d . A .
H17 H 0.8597 0.9859 0.4389 0.086 Uiso 1 1 calc R . .
C18 C 0.6999(12) 0.9059(10) 0.3871(7) 0.067(3) Uani 1 1 d . . .
C19 C 0.6292(13) 0.8256(11) 0.3715(8) 0.078(4) Uani 1 1 d . A .
H19 H 0.5534 0.8143 0.3493 0.094 Uiso 1 1 calc R . .
C20 C 0.6686(13) 0.7539(10) 0.3889(9) 0.087(5) Uani 1 1 d . . .
C21 C 0.7782(11) 0.7754(11) 0.4268(7) 0.073(4) Uani 1 1 d . A .
H21 H 0.8026 0.7294 0.4415 0.088 Uiso 1 1 calc R . .
C22 C 0.6699(13) 0.9831(12) 0.3653(7) 0.073(4) Uani 1 1 d . A .
C23 C 0.6300(15) 0.5938(12) 0.3769(11) 0.096(5) Uani 1 1 d . . .
H23A H 0.6566 0.6057 0.4272 0.115 Uiso 1 1 calc R A .
H23B H 0.6938 0.5875 0.3531 0.115 Uiso 1 1 calc R . .
C24 C 0.5369(17) 0.5072(13) 0.3480(12) 0.112(7) Uani 1 1 d . A .
H24A H 0.4928 0.5085 0.3047 0.135 Uiso 1 1 calc R . .
H24B H 0.5700 0.4544 0.3351 0.135 Uiso 1 1 calc R . .
C25 C 0.389(2) 0.5611(13) 0.4048(11) 0.130(8) Uani 1 1 d . . .
H25A H 0.4384 0.6251 0.4261 0.156 Uiso 1 1 calc R . .
H25B H 0.3438 0.5559 0.3600 0.156 Uiso 1 1 calc R . .
C26 C 0.3154(17) 0.536(2) 0.4528(13) 0.153(11) Uani 1 1 d . . .
H26A H 0.2822 0.5865 0.4737 0.184 Uiso 1 1 calc R . .
H26B H 0.3577 0.5213 0.4906 0.184 Uiso 1 1 calc R . .
C27 C 0.1414(15) 0.4158(13) 0.4353(13) 0.114(7) Uani 1 1 d . . .
H27A H 0.1123 0.4672 0.4600 0.137 Uiso 1 1 calc R . .
H27B H 0.1744 0.3918 0.4706 0.137 Uiso 1 1 calc R . .
C28 C 0.0405(16) 0.3368(15) 0.3835(13) 0.127(8) Uani 1 1 d . . .
H28A H -0.0215 0.3231 0.4083 0.152 Uiso 1 1 calc R . .
H28B H 0.0122 0.3580 0.3452 0.152 Uiso 1 1 calc R . .
C29 C 0.0682(18) 0.2220(14) 0.2831(13) 0.132(9) Uani 1 1 d . A .
H29A H -0.0079 0.2179 0.2594 0.158 Uiso 1 1 calc R . .
H29B H 0.0770 0.1585 0.2707 0.158 Uiso 1 1 calc R . .
C30 C 0.1518(16) 0.2776(10) 0.2548(10) 0.090(5) Uani 1 1 d . . .
H30A H 0.2205 0.3121 0.2909 0.108 Uiso 1 1 calc R A .
H30B H 0.1729 0.2372 0.2145 0.108 Uiso 1 1 calc R . .
C31 C 0.4770(11) 1.1117(9) 0.2045(7) 0.067(3) Uani 1 1 d . . .
C32 C 0.5526(13) 1.1872(12) 0.1978(10) 0.097(6) Uani 1 1 d . A .
H32 H 0.6297 1.2009 0.2186 0.116 Uiso 1 1 calc R . .
C33 C 0.5202(15) 1.2435(14) 0.1620(10) 0.112(7) Uani 1 1 d . . .
H33 H 0.5759 1.2937 0.1585 0.134 Uiso 1 1 calc R A .
C34 C 0.4135(15) 1.2293(11) 0.1325(8) 0.084(4) Uani 1 1 d . A .
H34 H 0.3923 1.2715 0.1116 0.101 Uiso 1 1 calc R . .
C35 C 0.3310(12) 1.1493(9) 0.1329(7) 0.065(3) Uani 1 1 d . . .
C36 C 0.2156(13) 1.1324(9) 0.1055(7) 0.069(4) Uani 1 1 d . A .
H36 H 0.1939 1.1749 0.0851 0.082 Uiso 1 1 calc R . .
C37 C 0.1334(10) 1.0590(8) 0.1065(6) 0.056(3) Uani 1 1 d . . .
C38 C 0.0194(13) 1.0493(10) 0.0837(8) 0.072(4) Uani 1 1 d . A .
H38 H -0.0028 1.0959 0.0687 0.087 Uiso 1 1 calc R . .
C39 C -0.0583(12) 0.9747(11) 0.0832(8) 0.079(4) Uani 1 1 d . . .
H39 H -0.1356 0.9690 0.0679 0.095 Uiso 1 1 calc R A .
C40 C -0.0270(11) 0.9032(9) 0.1052(7) 0.066(3) Uani 1 1 d . A .
H40 H -0.0853 0.8522 0.1049 0.079 Uiso 1 1 calc R . .
C41 C 0.0807(10) 0.9039(7) 0.1264(6) 0.051(3) Uani 1 1 d . . .
C42 C 0.1678(9) 0.9895(7) 0.1316(6) 0.048(3) Uani 1 1 d . A .
C43 C 0.2799(10) 1.0082(8) 0.1630(6) 0.054(3) Uani 1 1 d . . .
H43 H 0.3010 0.9646 0.1823 0.065 Uiso 1 1 calc R A .
C44 C 0.3640(10) 1.0880(8) 0.1679(6) 0.055(3) Uani 1 1 d . A .
C45 C 0.1786(16) 0.8091(11) -0.0181(8) 0.086(5) Uani 1 1 d . . .
H45A H 0.1516 0.8653 -0.0086 0.104 Uiso 1 1 calc R . .
H45B H 0.2596 0.8285 0.0036 0.104 Uiso 1 1 calc R . .
C46 C 0.167(2) 0.7678(13) -0.0963(10) 0.120(7) Uani 1 1 d . . .
H46A H 0.2098 0.8137 -0.1141 0.180 Uiso 1 1 calc R . .
H46B H 0.0871 0.7501 -0.1188 0.180 Uiso 1 1 calc R . .
H46C H 0.1953 0.7132 -0.1065 0.180 Uiso 1 1 calc R . .
C47 C -0.0421(14) 0.7061(12) -0.0205(8) 0.087(5) Uani 1 1 d . . .
H47A H -0.0648 0.7642 -0.0122 0.105 Uiso 1 1 calc R . .
H47B H -0.0466 0.6797 -0.0712 0.105 Uiso 1 1 calc R . .
C48 C -0.1266(15) 0.6365(12) 0.0036(11) 0.114(7) Uani 1 1 d . . .
H48A H -0.2030 0.6251 -0.0221 0.171 Uiso 1 1 calc R . .
H48B H -0.1239 0.6627 0.0536 0.171 Uiso 1 1 calc R . .
H48C H -0.1059 0.5781 -0.0056 0.171 Uiso 1 1 calc R . .
C49 C 0.1351(16) 0.6228(11) -0.0055(8) 0.087(5) Uani 1 1 d . . .
H49A H 0.0965 0.5804 0.0174 0.104 Uiso 1 1 calc R . .
H49B H 0.1066 0.5948 -0.0564 0.104 Uiso 1 1 calc R . .
C50 C 0.2618(16) 0.6346(13) 0.0106(9) 0.101(5) Uani 1 1 d . . .
H50A H 0.2767 0.5742 -0.0059 0.152 Uiso 1 1 calc R . .
H50B H 0.2899 0.6617 0.0610 0.152 Uiso 1 1 calc R . .
H50C H 0.2999 0.6755 -0.0129 0.152 Uiso 1 1 calc R . .
C51 C 0.117(2) 0.9667(12) 0.2932(10) 0.124(8) Uani 1 1 d . A .
H51A H 0.1931 1.0019 0.2925 0.149 Uiso 1 1 calc R . .
H51B H 0.0633 0.9810 0.2607 0.149 Uiso 1 1 calc R . .
C52 C 0.0951(19) 1.0062(12) 0.3658(10) 0.123(8) Uani 1 1 d . . .
H52A H 0.1018 1.0724 0.3759 0.184 Uiso 1 1 calc R A .
H52B H 0.1503 0.9975 0.4000 0.184 Uiso 1 1 calc R . .
H52C H 0.0191 0.9743 0.3682 0.184 Uiso 1 1 calc R . .
C53 C 0.249(3) 0.871(3) 0.3189(19) 0.115(11) Uiso 0.61(2) 1 d P A 1
H53A H 0.3111 0.8996 0.2995 0.138 Uiso 0.61(2) 1 calc PR A 1
H53B H 0.2500 0.9157 0.3647 0.138 Uiso 0.61(2) 1 calc PR A 1
C53' C 0.119(5) 0.794(4) 0.316(3) 0.13(2) Uiso 0.39(2) 1 d P A 2
H53C H 0.0694 0.7296 0.2974 0.156 Uiso 0.39(2) 1 calc PR A 2
H53D H 0.1000 0.8262 0.3601 0.156 Uiso 0.39(2) 1 calc PR A 2
C54 C 0.264(3) 0.795(3) 0.328(2) 0.226(16) Uiso 1 1 d . . .
H54A H 0.3357 0.8086 0.3595 0.338 Uiso 0.61(2) 1 calc PR A 1
H54B H 0.2651 0.7513 0.2825 0.338 Uiso 0.61(2) 1 calc PR A 1
H54C H 0.2025 0.7665 0.3471 0.338 Uiso 0.61(2) 1 calc PR A 1
H54D H 0.2793 0.7618 0.3605 0.338 Uiso 0.39(2) 1 calc PR A 2
H54E H 0.3110 0.8585 0.3459 0.338 Uiso 0.39(2) 1 calc PR A 2
H54F H 0.2810 0.7637 0.2827 0.338 Uiso 0.39(2) 1 calc PR A 2
C55 C 0.005(2) 0.7818(19) 0.2845(14) 0.082(7) Uiso 0.61(2) 1 d P A 1
H55A H 0.0236 0.7233 0.2828 0.098 Uiso 0.61(2) 1 calc PR A 1
H55B H 0.0036 0.8142 0.3335 0.098 Uiso 0.61(2) 1 calc PR A 1
C55' C -0.071(4) 0.838(3) 0.255(3) 0.092(13) Uiso 0.39(2) 1 d P A 2
H55C H -0.0823 0.8713 0.3019 0.111 Uiso 0.39(2) 1 calc PR A 2
H55D H -0.0995 0.8662 0.2216 0.111 Uiso 0.39(2) 1 calc PR A 2
C56 C -0.121(2) 0.757(2) 0.2383(17) 0.180(13) Uani 1 1 d . . .
H56A H -0.1747 0.7188 0.2567 0.270 Uiso 0.61(2) 1 calc PR A 1
H56B H -0.1217 0.7233 0.1898 0.270 Uiso 0.61(2) 1 calc PR A 1
H56C H -0.1416 0.8145 0.2406 0.270 Uiso 0.61(2) 1 calc PR A 1
H56D H -0.2011 0.7508 0.2375 0.270 Uiso 0.39(2) 1 calc PR A 2
H56E H -0.0914 0.7299 0.2718 0.270 Uiso 0.39(2) 1 calc PR A 2
H56F H -0.1101 0.7252 0.1919 0.270 Uiso 0.39(2) 1 calc PR A 2
C57 C 0.3688(15) 1.1871(12) 0.3519(9) 0.096(5) Uani 1 1 d . B 2
H57A H 0.3608 1.2078 0.3105 0.115 Uiso 1 1 calc R B 2
H57B H 0.3068 1.1305 0.3426 0.115 Uiso 1 1 calc R B 2
C58 C 0.3537(19) 1.2626(14) 0.4146(10) 0.127(8) Uani 1 1 d . B 2
H58A H 0.2799 1.2735 0.4043 0.191 Uiso 1 1 calc R B 2
H58B H 0.4129 1.3199 0.4235 0.191 Uiso 1 1 calc R B 2
H58C H 0.3587 1.2424 0.4558 0.191 Uiso 1 1 calc R B 2
C59 C 0.5961(15) 1.2715(13) 0.3738(11) 0.108(6) Uani 1 1 d . B 2
H59A H 0.5727 1.2930 0.3346 0.129 Uiso 1 1 calc R B 2
H59B H 0.5877 1.3156 0.4171 0.129 Uiso 1 1 calc R B 2
C60 C 0.7201(14) 1.2726(13) 0.3786(11) 0.108(6) Uani 1 1 d . B 2
H60A H 0.7655 1.3351 0.3847 0.161 Uiso 1 1 calc R B 2
H60B H 0.7293 1.2294 0.3358 0.161 Uiso 1 1 calc R B 2
H60C H 0.7449 1.2539 0.4185 0.161 Uiso 1 1 calc R B 2
C61 C 0.5227(19) 1.1450(15) 0.4440(10) 0.113(6) Uani 1 1 d . B 2
H61A H 0.5990 1.1373 0.4546 0.135 Uiso 1 1 calc R B 2
H61B H 0.5203 1.2031 0.4784 0.135 Uiso 1 1 calc R B 2
C62 C 0.441(2) 1.0677(17) 0.4532(14) 0.145(9) Uani 1 1 d . B 2
H62A H 0.4594 1.0668 0.5009 0.218 Uiso 1 1 calc R B 2
H62B H 0.4440 1.0094 0.4204 0.218 Uiso 1 1 calc R B 2
H62C H 0.3652 1.0755 0.4444 0.218 Uiso 1 1 calc R B 2
C63 C 0.718(2) 0.9436(19) 0.2011(15) 0.085(8) Uiso 0.61(2) 1 d P A 1
H63A H 0.7228 0.9187 0.2405 0.103 Uiso 0.61(2) 1 calc PR A 1
H63B H 0.7390 0.9016 0.1617 0.103 Uiso 0.61(2) 1 calc PR A 1
C63' C 0.706(6) 0.988(5) 0.154(4) 0.16(3) Uiso 0.39(2) 1 d P A 2
H63C H 0.7286 0.9359 0.1236 0.190 Uiso 0.39(2) 1 calc PR A 2
H63D H 0.6995 1.0317 0.1282 0.190 Uiso 0.39(2) 1 calc PR A 2
C64 C 0.8003(15) 1.0384(13) 0.2226(13) 0.129(9) Uani 1 1 d . . .
H64A H 0.8769 1.0333 0.2341 0.193 Uiso 0.61(2) 1 calc PR A 1
H64B H 0.7826 1.0793 0.2635 0.193 Uiso 0.61(2) 1 calc PR A 1
H64C H 0.7948 1.0639 0.1842 0.193 Uiso 0.61(2) 1 calc PR A 1
H64D H 0.8728 1.0594 0.2101 0.193 Uiso 0.39(2) 1 calc PR A 2
H64E H 0.8058 0.9953 0.2486 0.193 Uiso 0.39(2) 1 calc PR A 2
H64F H 0.7802 1.0917 0.2515 0.193 Uiso 0.39(2) 1 calc PR A 2
C65 C 0.492(4) 0.836(3) 0.148(2) 0.141(14) Uiso 0.61(2) 1 d P A 1
H65A H 0.4136 0.8397 0.1368 0.169 Uiso 0.61(2) 1 calc PR A 1
H65B H 0.5105 0.8052 0.1030 0.169 Uiso 0.61(2) 1 calc PR A 1
C65' C 0.604(5) 0.829(4) 0.182(3) 0.117(17) Uiso 0.39(2) 1 d P A 2
H65C H 0.6302 0.7967 0.1404 0.141 Uiso 0.39(2) 1 calc PR A 2
H65D H 0.6594 0.8398 0.2243 0.141 Uiso 0.39(2) 1 calc PR A 2
C66 C 0.488(4) 0.775(3) 0.185(2) 0.238(17) Uiso 1 1 d . . .
H66A H 0.4334 0.7159 0.1577 0.357 Uiso 0.61(2) 1 calc PR A 1
H66B H 0.4645 0.8004 0.2289 0.357 Uiso 0.61(2) 1 calc PR A 1
H66C H 0.5623 0.7654 0.1947 0.357 Uiso 0.61(2) 1 calc PR A 1
H66D H 0.4815 0.7087 0.1687 0.357 Uiso 0.39(2) 1 calc PR A 2
H66E H 0.4303 0.7884 0.1551 0.357 Uiso 0.39(2) 1 calc PR A 2
H66F H 0.4763 0.7933 0.2330 0.357 Uiso 0.39(2) 1 calc PR A 2
C67 C 0.573(4) 0.982(3) 0.101(2) 0.144(15) Uiso 0.61(2) 1 d P A 1
H67A H 0.5125 1.0130 0.0969 0.172 Uiso 0.61(2) 1 calc PR A 1
H67B H 0.6458 1.0268 0.1056 0.172 Uiso 0.61(2) 1 calc PR A 1
C67' C 0.463(4) 0.892(4) 0.090(2) 0.106(15) Uiso 0.39(2) 1 d P A 2
H67C H 0.4183 0.8285 0.0843 0.127 Uiso 0.39(2) 1 calc PR A 2
H67D H 0.4111 0.9310 0.0863 0.127 Uiso 0.39(2) 1 calc PR A 2
C68 C 0.552(6) 0.893(5) 0.032(4) 0.42(4) Uiso 1 1 d . . .
H68A H 0.5525 0.9133 -0.0092 0.634 Uiso 0.61(2) 1 calc PR A 1
H68B H 0.4794 0.8495 0.0272 0.634 Uiso 0.61(2) 1 calc PR A 1
H68C H 0.6123 0.8627 0.0362 0.634 Uiso 0.61(2) 1 calc PR A 1
H68D H 0.5082 0.8682 -0.0157 0.634 Uiso 0.39(2) 1 calc PR A 2
H68E H 0.6028 0.8550 0.0380 0.634 Uiso 0.39(2) 1 calc PR A 2
H68F H 0.5967 0.9567 0.0406 0.634 Uiso 0.39(2) 1 calc PR A 2
C69 C 0.5000 0.5000 0.0000 0.31(4) Uiso 1 2 d SD . .
C70 C 0.587(3) 0.5835(15) 0.0405(16) 0.100(10) Uiso 0.50 1 d PD C 1
H70A H 0.6602 0.5683 0.0445 0.120 Uiso 0.50 1 calc PR C 1
H70B H 0.5719 0.6043 0.0881 0.120 Uiso 0.50 1 calc PR C 1
C70' C 0.541(3) 0.5681(16) -0.0361(14) 0.099(10) Uiso 0.50 1 d PD C 2
C71 C 0.598(3) 0.6610(13) 0.0120(17) 0.211 Uiso 1 1 d D C 1
H71A H 0.6576 0.7145 0.0431 0.317 Uiso 1 1 calc R C 1
H71B H 0.5265 0.6775 0.0083 0.317 Uiso 1 1 calc R C 1
H71C H 0.6167 0.6425 -0.0342 0.317 Uiso 1 1 calc R C 1

loop_
_atom_site_aniso_label
_atom_site_aniso_U_11
_atom_site_aniso_U_22
_atom_site_aniso_U_33
_atom_site_aniso_U_23
_atom_site_aniso_U_13
_atom_site_aniso_U_12
Pt1 0.0591(3) 0.0368(3) 0.0527(3) 0.01438(19) 0.0094(2) 0.0155(2)
Pt2 0.0456(3) 0.0670(4) 0.0632(3) 0.0316(3) 0.0125(2) 0.0206(2)
P1 0.088(2) 0.0548(19) 0.0568(18) 0.0161(15) 0.0105(17) 0.0271(18)
P2 0.152(4) 0.062(2) 0.062(2) 0.0201(18) 0.037(3) 0.037(3)
P3 0.0578(19) 0.076(2) 0.072(2) 0.0243(18) 0.0087(16) 0.0265(17)
P4 0.075(2) 0.083(3) 0.082(3) 0.024(2) 0.027(2) 0.017(2)
O1 0.072(5) 0.047(5) 0.069(5) 0.029(4) -0.003(4) 0.008(4)
O2 0.075(6) 0.064(6) 0.122(8) 0.048(6) 0.031(6) 0.030(5)
O3 0.110(10) 0.154(13) 0.195(15) 0.114(12) 0.057(10) 0.067(10)
O4 0.132(12) 0.155(14) 0.177(16) 0.049(12) 0.071(12) 0.074(11)
O5 0.157(16) 0.150(16) 0.22(2) -0.103(15) -0.021(15) 0.017(13)
O6 0.133(11) 0.139(11) 0.092(8) 0.010(8) 0.003(8) 0.094(10)
O7 0.064(6) 0.102(8) 0.086(7) 0.046(6) -0.007(5) 0.019(5)
O8 0.078(7) 0.070(7) 0.168(12) 0.044(7) -0.007(7) 0.008(6)
O9 0.102(9) 0.119(11) 0.120(10) 0.037(8) 0.028(8) 0.013(8)
O10 0.112(10) 0.109(10) 0.114(9) 0.039(8) 0.025(8) 0.031(8)
O11 0.097(9) 0.136(13) 0.224(19) 0.130(14) 0.037(11) 0.025(9)
O12 0.094(8) 0.080(7) 0.156(11) 0.081(8) -0.012(7) 0.011(6)
O13 0.069(6) 0.075(6) 0.080(6) 0.034(5) 0.018(5) 0.031(5)
O14 0.060(6) 0.099(9) 0.179(13) 0.080(9) -0.006(7) 0.017(6)
C1 0.074(8) 0.047(7) 0.046(6) 0.015(5) 0.012(6) 0.019(6)
C2 0.075(8) 0.039(6) 0.052(6) 0.019(5) 0.005(6) 0.025(6)
C3 0.062(8) 0.085(10) 0.095(10) 0.054(9) 0.016(7) 0.015(7)
C4 0.075(10) 0.113(13) 0.141(15) 0.091(13) 0.041(10) 0.044(9)
C5 0.085(10) 0.098(11) 0.061(8) 0.027(8) 0.015(7) 0.051(9)
C6 0.098(10) 0.043(7) 0.057(7) 0.023(5) 0.011(7) 0.011(7)
C7 0.080(9) 0.058(7) 0.058(7) 0.025(6) 0.019(6) 0.028(7)
C8 0.125(18) 0.105(16) 0.23(3) 0.074(17) 0.092(19) 0.041(14)
C9 0.14(2) 0.19(3) 0.26(4) 0.13(3) 0.10(3) 0.09(2)
C12 0.17(2) 0.123(19) 0.16(2) -0.010(17) 0.010(19) 0.103(19)
C14 0.059(9) 0.152(18) 0.107(13) 0.044(13) 0.004(9) 0.047(11)
C15 0.082(10) 0.106(13) 0.080(10) 0.033(9) 0.000(8) 0.034(10)
C16 0.079(9) 0.085(10) 0.056(7) 0.012(7) 0.006(7) 0.031(9)
C17 0.084(9) 0.091(10) 0.064(8) 0.035(7) 0.017(7) 0.058(8)
C18 0.078(9) 0.063(8) 0.060(7) 0.013(6) 0.010(7) 0.032(7)
C19 0.083(10) 0.074(10) 0.083(10) 0.027(8) -0.002(8) 0.036(8)
C20 0.066(9) 0.064(9) 0.121(13) 0.027(9) 0.000(9) 0.012(7)
C21 0.058(8) 0.090(11) 0.080(9) 0.048(8) 0.002(7) 0.016(7)
C22 0.075(9) 0.095(11) 0.069(8) 0.038(8) 0.014(7) 0.047(9)
C23 0.085(11) 0.081(11) 0.130(15) 0.039(10) 0.026(10) 0.031(9)
C24 0.107(14) 0.100(14) 0.167(19) 0.074(14) 0.064(14) 0.041(12)
C25 0.18(2) 0.074(12) 0.108(14) -0.006(10) 0.055(15) 0.007(13)
C26 0.083(13) 0.23(3) 0.125(18) 0.032(18) 0.048(13) 0.019(16)
C27 0.080(11) 0.088(12) 0.20(2) 0.055(13) 0.076(14) 0.032(10)
C28 0.095(13) 0.129(17) 0.22(3) 0.137(19) 0.050(15) 0.045(13)
C29 0.117(16) 0.087(13) 0.16(2) 0.072(14) -0.057(15) -0.026(11)
C30 0.120(13) 0.045(8) 0.109(12) 0.034(8) 0.017(10) 0.024(8)
C31 0.069(8) 0.067(8) 0.078(8) 0.043(7) 0.018(7) 0.019(7)
C32 0.069(9) 0.115(13) 0.123(13) 0.086(12) 0.015(9) -0.003(9)
C33 0.086(12) 0.133(16) 0.122(14) 0.098(13) -0.005(10) -0.017(11)
C34 0.095(11) 0.068(9) 0.090(10) 0.043(8) 0.006(9) 0.008(8)
C35 0.075(8) 0.058(7) 0.072(8) 0.036(6) 0.009(7) 0.018(7)
C36 0.098(10) 0.055(7) 0.073(8) 0.036(6) 0.020(8) 0.037(7)
C37 0.061(7) 0.050(7) 0.067(7) 0.027(6) 0.010(6) 0.025(6)
C38 0.082(9) 0.067(9) 0.083(9) 0.026(7) 0.017(8) 0.047(8)
C39 0.066(8) 0.091(11) 0.093(10) 0.026(9) 0.016(8) 0.053(8)
C40 0.055(7) 0.062(8) 0.083(9) 0.023(7) 0.018(7) 0.019(6)
C41 0.063(7) 0.038(6) 0.054(6) 0.015(5) 0.014(5) 0.017(5)
C42 0.058(6) 0.046(6) 0.051(6) 0.019(5) 0.013(5) 0.028(5)
C43 0.063(7) 0.057(7) 0.058(7) 0.031(6) 0.014(6) 0.029(6)
C44 0.061(7) 0.051(7) 0.058(7) 0.022(5) 0.013(6) 0.021(6)
C45 0.115(13) 0.081(10) 0.079(10) 0.032(8) 0.025(9) 0.045(10)
C46 0.20(2) 0.105(14) 0.106(14) 0.057(11) 0.074(15) 0.079(15)
C47 0.100(12) 0.091(11) 0.061(8) 0.011(8) -0.003(8) 0.032(10)
C48 0.087(12) 0.078(11) 0.141(17) 0.019(11) -0.018(11) -0.005(9)
C49 0.126(14) 0.078(10) 0.059(8) 0.016(7) 0.010(8) 0.048(10)
C50 0.114(14) 0.095(13) 0.094(12) 0.017(10) 0.012(10) 0.047(11)
C51 0.20(2) 0.076(11) 0.089(12) 0.006(9) 0.078(14) 0.024(13)
C52 0.155(18) 0.069(11) 0.116(14) -0.009(10) 0.072(14) 0.000(11)
C56 0.17(3) 0.22(3) 0.24(3) 0.13(3) 0.13(3) 0.10(3)
C57 0.104(12) 0.102(13) 0.101(12) 0.033(10) 0.019(10) 0.063(11)
C58 0.151(18) 0.124(16) 0.104(14) 0.002(12) -0.001(13) 0.091(15)
C59 0.087(12) 0.093(12) 0.136(16) 0.035(11) -0.006(11) 0.028(10)
C60 0.083(11) 0.099(13) 0.141(16) 0.055(12) 0.001(11) 0.016(10)
C61 0.128(16) 0.116(16) 0.104(14) 0.036(12) 0.022(12) 0.052(13)
C62 0.17(2) 0.123(19) 0.16(2) 0.058(17) 0.054(19) 0.034(17)
C64 0.071(11) 0.091(13) 0.20(2) 0.009(14) 0.062(13) 0.007(9)

loop_
_atom_type_symbol
_atom_type_description
_atom_type_scat_dispersion_real
_atom_type_scat_dispersion_imag
_atom_type_scat_source
C C 0.0033 0.0016 'International Tables Vol C Tables 4.2.6.8 and 6.1.1.4'
H H 0.0000 0.0000 'International Tables Vol C Tables 4.2.6.8 and 6.1.1.4'
O O 0.0106 0.0060 'International Tables Vol C Tables 4.2.6.8 and 6.1.1.4'
P P 0.1023 0.0942 'International Tables Vol C Tables 4.2.6.8 and 6.1.1.4'
Pt Pt -1.7033 8.3905 'International Tables Vol C Tables 4.2.6.8 and 6.1.1.4'

loop_
_geom_angle_atom_site_label_1
_geom_angle_atom_site_label_2
_geom_angle_atom_site_label_3
_geom_angle
_geom_angle_site_symmetry_1
_geom_angle_site_symmetry_3
C41 Pt1 O1 176.2(4) . .
C41 Pt1 P2 90.6(3) . .
O1 Pt1 P2 90.9(3) . .
C41 Pt1 P1 87.9(3) . .
O1 Pt1 P1 91.1(3) . .
P2 Pt1 P1 171.52(17) . .
C31 Pt2 O13 175.7(5) . .
C31 Pt2 P4 90.2(4) . .
O13 Pt2 P4 86.8(3) . .
C31 Pt2 P3 88.7(4) . .
O13 Pt2 P3 94.7(3) . .
P4 Pt2 P3 172.23(14) . .
C49 P1 C47 102.7(8) . .
C49 P1 C45 107.7(8) . .
C47 P1 C45 102.0(8) . .
C49 P1 Pt1 116.2(5) . .
C47 P1 Pt1 111.0(5) . .
C45 P1 Pt1 115.6(5) . .
C53' P2 C55 50(2) . .
C53' P2 C51 115(2) . .
C55 P2 C51 111.1(11) . .
C53' P2 C53 59(2) . .
C55 P2 C53 108.1(14) . .
C51 P2 C53 88.5(14) . .
C53' P2 C55' 94(3) . .
C55 P2 C55' 46.2(16) . .
C51 P2 C55' 81.0(15) . .
C53 P2 C55' 143.1(17) . .
C53' P2 Pt1 126(2) . .
C55 P2 Pt1 115.6(9) . .
C51 P2 Pt1 118.0(6) . .
C53 P2 Pt1 111.9(11) . .
C55' P2 Pt1 104.2(13) . .
C61 P3 C57 104.6(9) . .
C61 P3 C59 103.2(10) . .
C57 P3 C59 97.5(8) . .
C61 P3 Pt2 119.4(7) . .
C57 P3 Pt2 116.7(6) . .
C59 P3 Pt2 112.5(7) . .
C65 P4 C67 106(2) . .
C65 P4 C63' 128(3) . .
C67 P4 C63' 62(3) . .
C65 P4 C63 108.5(18) . .
C67 P4 C63 104.7(17) . .
C63' P4 C63 44(3) . .
C65 P4 C67' 56(2) . .
C67 P4 C67' 54(2) . .
C63' P4 C67' 108(3) . .
C63 P4 C67' 134.9(17) . .
C65 P4 C65' 48(2) . .
C67 P4 C65' 126(2) . .
C63' P4 C65' 95(3) . .
C63 P4 C65' 61.1(18) . .
C67' P4 C65' 98(2) . .
C65 P4 Pt2 114.9(15) . .
C67 P4 Pt2 113.3(14) . .
C63' P4 Pt2 116(2) . .
C63 P4 Pt2 108.5(9) . .
C67' P4 Pt2 116.4(15) . .
C65' P4 Pt2 120.8(16) . .
C1 O1 Pt1 124.3(8) . .
C4 O3 C8 116.6(15) . .
C10 O4 C9 106.8(18) . .
C12 O5 C11 127(3) . .
C13 O6 C14 116.4(15) . .
C15 O7 C16 118.3(12) . .
C20 O8 C23 116.9(13) . .
C24 O9 C25 110.9(15) . .
C27 O10 C26 114.3(16) . .
C29 O11 C28 118.4(17) . .
C6 O12 C30 114.8(13) . .
C22 O13 Pt2 122.9(9) . .
O2 C1 O1 126.2(12) . .
O2 C1 C2 119.5(11) . .
O1 C1 C2 114.3(11) . .
C7 C2 C3 120.1(11) . .
C7 C2 C1 119.4(11) . .
C3 C2 C1 120.5(11) . .
C2 C3 C4 119.3(13) . .
C2 C3 H3 120.3 . .
C4 C3 H3 120.3 . .
C5 C4 O3 111.9(14) . .
C5 C4 C3 121.5(14) . .
O3 C4 C3 126.1(14) . .
C4 C5 C6 119.8(14) . .
C4 C5 H5 120.1 . .
C6 C5 H5 120.1 . .
C5 C6 O12 127.3(14) . .
C5 C6 C7 121.7(13) . .
O12 C6 C7 110.9(13) . .
C2 C7 C6 117.2(12) . .
C2 C7 H7 121.4 . .
C6 C7 H7 121.4 . .
O3 C8 C9 106.2(18) . .
O3 C8 H8A 110.5 . .
C9 C8 H8A 110.5 . .
O3 C8 H8B 110.5 . .
C9 C8 H8B 110.5 . .
H8A C8 H8B 108.7 . .
O4 C9 C8 106(2) . .
O4 C9 H9A 110.6 . .
C8 C9 H9A 110.6 . .
O4 C9 H9B 110.6 . .
C8 C9 H9B 110.6 . .
H9A C9 H9B 108.7 . .
O4 C10 C11 107(2) . .
O4 C10 H10A 110.4 . .
C11 C10 H10A 110.4 . .
O4 C10 H10B 110.4 . .
C11 C10 H10B 110.4 . .
H10A C10 H10B 108.6 . .
O5 C11 C10 112(3) . .
O5 C11 H11A 109.1 . .
C10 C11 H11A 109.1 . .
O5 C11 H11B 109.1 . .
C10 C11 H11B 109.1 . .
H11A C11 H11B 107.9 . .
O5 C12 C13 126(3) . .
O5 C12 H12A 105.9 . .
C13 C12 H12A 105.9 . .
O5 C12 H12B 105.9 . .
C13 C12 H12B 105.9 . .
H12A C12 H12B 106.2 . .
C12 C13 O6 114(2) . .
C12 C13 H13A 108.8 . .
O6 C13 H13A 108.8 . .
C12 C13 H13B 108.8 . .
O6 C13 H13B 108.8 . .
H13A C13 H13B 107.7 . .
C15 C14 O6 110.8(13) . .
C15 C14 H14A 109.5 . .
O6 C14 H14A 109.5 . .
C15 C14 H14B 109.5 . .
O6 C14 H14B 109.5 . .
H14A C14 H14B 108.1 . .
O7 C15 C14 107.9(14) . .
O7 C15 H15A 110.1 . .
C14 C15 H15A 110.1 . .
O7 C15 H15B 110.1 . .
C14 C15 H15B 110.1 . .
H15A C15 H15B 108.4 . .
C21 C16 C17 120.4(14) . .
C21 C16 O7 123.2(14) . .
C17 C16 O7 116.3(14) . .
C16 C17 C18 119.7(15) . .
C16 C17 H17 120.1 . .
C18 C17 H17 120.1 . .
C19 C18 C17 121.2(14) . .
C19 C18 C22 122.1(14) . .
C17 C18 C22 116.7(13) . .
C18 C19 C20 118.0(14) . .
C18 C19 H19 121.0 . .
C20 C19 H19 121.0 . .
O8 C20 C21 125.8(14) . .
O8 C20 C19 115.0(14) . .
C21 C20 C19 119.2(14) . .
C16 C21 C20 121.2(14) . .
C16 C21 H21 119.4 . .
C20 C21 H21 119.4 . .
O14 C22 O13 124.6(13) . .
O14 C22 C18 119.4(13) . .
O13 C22 C18 116.0(14) . .
O8 C23 C24 109.5(15) . .
O8 C23 H23A 109.8 . .
C24 C23 H23A 109.8 . .
O8 C23 H23B 109.8 . .
C24 C23 H23B 109.8 . .
H23A C23 H23B 108.2 . .
O9 C24 C23 115.4(18) . .
O9 C24 H24A 108.4 . .
C23 C24 H24A 108.4 . .
O9 C24 H24B 108.4 . .
C23 C24 H24B 108.4 . .
H24A C24 H24B 107.5 . .
C26 C25 O9 104.9(19) . .
C26 C25 H25A 110.8 . .
O9 C25 H25A 110.8 . .
C26 C25 H25B 110.8 . .
O9 C25 H25B 110.8 . .
H25A C25 H25B 108.8 . .
C25 C26 O10 103.2(17) . .
C25 C26 H26A 111.1 . .
O10 C26 H26A 111.1 . .
C25 C26 H26B 111.1 . .
O10 C26 H26B 111.1 . .
H26A C26 H26B 109.1 . .
O10 C27 C28 113.6(19) . .
O10 C27 H27A 108.8 . .
C28 C27 H27A 108.8 . .
O10 C27 H27B 108.8 . .
C28 C27 H27B 108.8 . .
H27A C27 H27B 107.7 . .
O11 C28 C27 111.4(16) . .
O11 C28 H28A 109.3 . .
C27 C28 H28A 109.3 . .
O11 C28 H28B 109.3 . .
C27 C28 H28B 109.3 . .
H28A C28 H28B 108.0 . .
O11 C29 C30 116.7(16) . .
O11 C29 H29A 108.1 . .
C30 C29 H29A 108.1 . .
O11 C29 H29B 108.1 . .
C30 C29 H29B 108.1 . .
H29A C29 H29B 107.3 . .
O12 C30 C29 105.8(16) . .
O12 C30 H30A 110.6 . .
C29 C30 H30A 110.6 . .
O12 C30 H30B 110.6 . .
C29 C30 H30B 110.6 . .
H30A C30 H30B 108.7 . .
C32 C31 C44 117.4(12) . .
C32 C31 Pt2 120.4(11) . .
C44 C31 Pt2 122.1(9) . .
C31 C32 C33 122.7(15) . .
C31 C32 H32 118.6 . .
C33 C32 H32 118.6 . .
C34 C33 C32 122.0(15) . .
C34 C33 H33 119.0 . .
C32 C33 H33 119.0 . .
C33 C34 C35 118.9(14) . .
C33 C34 H34 120.5 . .
C35 C34 H34 120.5 . .
C36 C35 C34 121.8(12) . .
C36 C35 C44 118.2(11) . .
C34 C35 C44 119.7(13) . .
C37 C36 C35 124.2(11) . .
C37 C36 H36 117.9 . .
C35 C36 H36 117.9 . .
C36 C37 C38 122.0(12) . .
C36 C37 C42 117.7(11) . .
C38 C37 C42 120.2(12) . .
C39 C38 C37 120.2(12) . .
C39 C38 H38 119.9 . .
C37 C38 H38 119.9 . .
C38 C39 C40 121.1(13) . .
C38 C39 H39 119.5 . .
C40 C39 H39 119.5 . .
C41 C40 C39 124.0(13) . .
C41 C40 H40 118.0 . .
C39 C40 H40 118.0 . .
C40 C41 C42 115.5(10) . .
C40 C41 Pt1 122.1(9) . .
C42 C41 Pt1 122.4(8) . .
C43 C42 C37 118.2(11) . .
C43 C42 C41 122.9(10) . .
C37 C42 C41 118.8(10) . .
C42 C43 C44 124.0(10) . .
C42 C43 H43 118.0 . .
C44 C43 H43 118.0 . .
C43 C44 C31 124.7(11) . .
C43 C44 C35 116.6(11) . .
C31 C44 C35 118.7(11) . .
C46 C45 P1 115.5(13) . .
C46 C45 H45A 108.4 . .
P1 C45 H45A 108.4 . .
C46 C45 H45B 108.4 . .
P1 C45 H45B 108.4 . .
H45A C45 H45B 107.5 . .
C45 C46 H46A 109.5 . .
C45 C46 H46B 109.5 . .
H46A C46 H46B 109.5 . .
C45 C46 H46C 109.5 . .
H46A C46 H46C 109.5 . .
H46B C46 H46C 109.5 . .
C48 C47 P1 113.0(12) . .
C48 C47 H47A 109.0 . .
P1 C47 H47A 109.0 . .
C48 C47 H47B 109.0 . .
P1 C47 H47B 109.0 . .
H47A C47 H47B 107.8 . .
C47 C48 H48A 109.5 . .
C47 C48 H48B 109.5 . .
H48A C48 H48B 109.5 . .
C47 C48 H48C 109.5 . .
H48A C48 H48C 109.5 . .
H48B C48 H48C 109.5 . .
C50 C49 P1 111.2(12) . .
C50 C49 H49A 109.4 . .
P1 C49 H49A 109.4 . .
C50 C49 H49B 109.4 . .
P1 C49 H49B 109.4 . .
H49A C49 H49B 108.0 . .
C49 C50 H50A 109.5 . .
C49 C50 H50B 109.5 . .
H50A C50 H50B 109.5 . .
C49 C50 H50C 109.5 . .
H50A C50 H50C 109.5 . .
H50B C50 H50C 109.5 . .
C52 C51 P2 121.4(14) . .
C52 C51 H51A 107.0 . .
P2 C51 H51A 107.0 . .
C52 C51 H51B 107.0 . .
P2 C51 H51B 107.0 . .
H51A C51 H51B 106.7 . .
C51 C52 H52A 109.5 . .
C51 C52 H52B 109.5 . .
H52A C52 H52B 109.5 . .
C51 C52 H52C 109.5 . .
H52A C52 H52C 109.5 . .
H52B C52 H52C 109.5 . .
C54 C53 P2 112(3) . .
C54 C53 H53A 109.2 . .
P2 C53 H53A 109.2 . .
C54 C53 H53B 109.2 . .
P2 C53 H53B 109.2 . .
H53A C53 H53B 107.9 . .
P2 C53' C54 103(3) . .
P2 C53' H53C 111.3 . .
C54 C53' H53C 111.3 . .
P2 C53' H53D 111.3 . .
C54 C53' H53D 111.3 . .
H53C C53' H53D 109.2 . .
C53 C54 C53' 68(3) . .
C53 C54 H54A 109.5 . .
C53' C54 H54A 148.4 . .
C53 C54 H54B 109.5 . .
C53' C54 H54B 100.6 . .
H54A C54 H54B 109.5 . .
C53 C54 H54C 109.5 . .
C53' C54 H54C 49.0 . .
H54A C54 H54C 109.5 . .
H54B C54 H54C 109.5 . .
C53 C54 H54D 147.0 . .
C53' C54 H54D 109.5 . .
H54A C54 H54D 54.7 . .
H54B C54 H54D 103.4 . .
H54C C54 H54D 60.5 . .
C53 C54 H54E 48.2 . .
C53' C54 H54E 109.5 . .
H54A C54 H54E 61.3 . .
H54B C54 H54E 123.6 . .
H54C C54 H54E 126.4 . .
H54D C54 H54E 109.5 . .
C53 C54 H54F 101.9 . .
C53' C54 H54F 109.5 . .
H54A C54 H54F 101.9 . .
H54B C54 H54F 14.3 . .
H54C C54 H54F 123.8 . .
H54D C54 H54F 109.5 . .
H54E C54 H54F 109.5 . .
C56 C55 P2 114.6(19) . .
C56 C55 H55A 108.6 . .
P2 C55 H55A 108.6 . .
C56 C55 H55B 108.6 . .
P2 C55 H55B 108.6 . .
H55A C55 H55B 107.6 . .
C56 C55' P2 108(3) . .
C56 C55' H55C 110.0 . .
P2 C55' H55C 110.0 . .
C56 C55' H55D 110.0 . .
P2 C55' H55D 110.0 . .
H55C C55' H55D 108.4 . .
C55' C56 C55 67(3) . .
C55' C56 H56A 135.8 . .
C55 C56 H56A 109.5 . .
C55' C56 H56B 113.0 . .
C55 C56 H56B 109.5 . .
H56A C56 H56B 109.5 . .
C55' C56 H56C 44.4 . .
C55 C56 H56C 109.5 . .
H56A C56 H56C 109.5 . .
H56B C56 H56C 109.5 . .
C55' C56 H56D 109.5 . .
C55 C56 H56D 147.8 . .
H56A C56 H56D 49.3 . .
H56B C56 H56D 101.4 . .
H56C C56 H56D 67.0 . .
C55' C56 H56E 109.5 . .
C55 C56 H56E 49.4 . .
H56A C56 H56E 61.7 . .
H56B C56 H56E 113.7 . .
H56C C56 H56E 136.4 . .
H56D C56 H56E 109.5 . .
C55' C56 H56F 109.5 . .
C55 C56 H56F 101.4 . .
H56A C56 H56F 114.2 . .
H56B C56 H56F 8.1 . .
H56C C56 H56F 112.5 . .
H56D C56 H56F 109.5 . .
H56E C56 H56F 109.5 . .
C58 C57 P3 116.3(13) . .
C58 C57 H57A 108.2 . .
P3 C57 H57A 108.2 . .
C58 C57 H57B 108.2 . .
P3 C57 H57B 108.2 . .
H57A C57 H57B 107.4 . .
C57 C58 H58A 109.5 . .
C57 C58 H58B 109.5 . .
H58A C58 H58B 109.5 . .
C57 C58 H58C 109.5 . .
H58A C58 H58C 109.5 . .
H58B C58 H58C 109.5 . .
C60 C59 P3 113.4(13) . .
C60 C59 H59A 108.9 . .
P3 C59 H59A 108.9 . .
C60 C59 H59B 108.9 . .
P3 C59 H59B 108.9 . .
H59A C59 H59B 107.7 . .
C59 C60 H60A 109.5 . .
C59 C60 H60B 109.5 . .
H60A C60 H60B 109.5 . .
C59 C60 H60C 109.5 . .
H60A C60 H60C 109.5 . .
H60B C60 H60C 109.5 . .
C62 C61 P3 115.4(17) . .
C62 C61 H61A 108.4 . .
P3 C61 H61A 108.4 . .
C62 C61 H61B 108.4 . .
P3 C61 H61B 108.4 . .
H61A C61 H61B 107.5 . .
C61 C62 H62A 109.5 . .
C61 C62 H62B 109.5 . .
H62A C62 H62B 109.5 . .
C61 C62 H62C 109.5 . .
H62A C62 H62C 109.5 . .
H62B C62 H62C 109.5 . .
C64 C63 P4 113.0(18) . .
C64 C63 H63A 109.0 . .
P4 C63 H63A 109.0 . .
C64 C63 H63B 109.0 . .
P4 C63 H63B 109.0 . .
H63A C63 H63B 107.8 . .
C64 C63' P4 110(4) . .
C64 C63' H63C 109.6 . .
P4 C63' H63C 109.6 . .
C64 C63' H63D 109.6 . .
P4 C63' H63D 109.6 . .
H63C C63' H63D 108.1 . .
C63 C64 C63' 52(3) . .
C63 C64 H64A 109.5 . .
C63' C64 H64A 130.7 . .
C63 C64 H64B 109.5 . .
C63' C64 H64B 119.7 . .
H64A C64 H64B 109.5 . .
C63 C64 H64C 109.5 . .
C63' C64 H64C 58.3 . .
H64A C64 H64C 109.5 . .
H64B C64 H64C 109.5 . .
C63 C64 H64D 131.3 . .
C63' C64 H64D 109.5 . .
H64A C64 H64D 43.5 . .
H64B C64 H64D 117.6 . .
H64C C64 H64D 66.6 . .
C63 C64 H64E 58.4 . .
C63' C64 H64E 109.5 . .
H64A C64 H64E 66.5 . .
H64B C64 H64E 88.6 . .
H64C C64 H64E 161.4 . .
H64D C64 H64E 109.5 . .
C63 C64 H64F 119.1 . .
C63' C64 H64F 109.5 . .
H64A C64 H64F 118.2 . .
H64B C64 H64F 20.9 . .
H64C C64 H64F 88.6 . .
H64D C64 H64F 109.5 . .
H64E C64 H64F 109.5 . .
C66 C65 P4 125(4) . .
C66 C65 H65A 106.0 . .
P4 C65 H65A 106.0 . .
C66 C65 H65B 106.0 . .
P4 C65 H65B 106.0 . .
H65A C65 H65B 106.3 . .
C66 C65' P4 101(3) . .
C66 C65' H65C 111.6 . .
P4 C65' H65C 111.6 . .
C66 C65' H65D 111.6 . .
P4 C65' H65D 111.6 . .
H65C C65' H65D 109.4 . .
C65 C66 C65' 63(3) . .
C65 C66 H66A 109.5 . .
C65' C66 H66A 136.8 . .
C65 C66 H66B 109.5 . .
C65' C66 H66B 113.0 . .
H66A C66 H66B 109.5 . .
C65 C66 H66C 109.5 . .
C65' C66 H66C 48.0 . .
H66A C66 H66C 109.5 . .
H66B C66 H66C 109.5 . .
C65 C66 H66D 129.5 . .
C65' C66 H66D 109.5 . .
H66A C66 H66D 39.3 . .
H66B C66 H66D 118.0 . .
H66C C66 H66D 70.6 . .
C65 C66 H66E 46.5 . .
C65' C66 H66E 109.5 . .
H66A C66 H66E 72.7 . .
H66B C66 H66E 96.6 . .
H66C C66 H66E 150.6 . .
H66D C66 H66E 109.5 . .
C65 C66 H66F 120.1 . .
C65' C66 H66F 109.5 . .
H66A C66 H66F 110.0 . .
H66B C66 H66F 13.2 . .
H66C C66 H66F 97.5 . .
H66D C66 H66F 109.5 . .
H66E C66 H66F 109.5 . .
C68 C67 P4 109(3) . .
C68 C67 H67A 109.9 . .
P4 C67 H67A 109.9 . .
C68 C67 H67B 109.9 . .
P4 C67 H67B 109.9 . .
H67A C67 H67B 108.3 . .
C68 C67' P4 99(3) . .
C68 C67' H67C 112.1 . .
P4 C67' H67C 112.1 . .
C68 C67' H67D 112.1 . .
P4 C67' H67D 112.1 . .
H67C C67' H67D 109.7 . .
C67 C68 C67' 60(3) . .
C67 C68 H68A 109.5 . .
C67' C68 H68A 133.0 . .
C67 C68 H68B 109.5 . .
C67' C68 H68B 50.3 . .
H68A C68 H68B 109.5 . .
C67 C68 H68C 109.5 . .
C67' C68 H68C 117.2 . .
H68A C68 H68C 109.5 . .
H68B C68 H68C 109.5 . .
C67 C68 H68D 138.9 . .
C67' C68 H68D 109.5 . .
H68A C68 H68D 45.6 . .
H68B C68 H68D 66.6 . .
H68C C68 H68D 110.1 . .
C67 C68 H68E 111.4 . .
C67' C68 H68E 109.5 . .
H68A C68 H68E 116.3 . .
H68B C68 H68E 100.2 . .
H68C C68 H68E 9.6 . .
H68D C68 H68E 109.5 . .
C67 C68 H68F 51.9 . .
C67' C68 H68F 109.5 . .
H68A C68 H68F 64.8 . .
H68B C68 H68F 149.1 . .
H68C C68 H68F 100.7 . .
H68D C68 H68F 109.5 . .
H68E C68 H68F 109.5 . .
C70 C69 C70 179.996(4) . 2_665
C70 C69 C70' 62.6(15) . .
C70 C69 C70' 117.4(15) 2_665 .
C70 C69 C70' 117.4(15) . 2_665
C70 C69 C70' 62.6(15) 2_665 2_665
C70' C69 C70' 179.996(4) . 2_665
C69 C70 C71 115.2(18) . .
C69 C70 H70A 108.5 . .
C71 C70 H70A 108.5 . .
C69 C70 H70B 108.5 . .
C71 C70 H70B 108.5 . .
H70A C70 H70B 107.5 . .
C70 C71 H71A 109.5 . .
C70 C71 H71B 109.5 . .
H71A C71 H71B 109.5 . .
C70 C71 H71C 109.5 . .
H71A C71 H71C 109.5 . .
H71B C71 H71C 109.5 . .

loop_
_geom_bond_atom_site_label_1
_geom_bond_atom_site_label_2
_geom_bond_distance
_geom_bond_site_symmetry_2
Pt1 C41 1.990(11) .
Pt1 O1 2.103(8) .
Pt1 P2 2.289(4) .
Pt1 P1 2.311(3) .
Pt2 C31 2.009(13) .
Pt2 O13 2.106(9) .
Pt2 P4 2.297(4) .
Pt2 P3 2.315(4) .
P1 C49 1.802(15) .
P1 C47 1.822(16) .
P1 C45 1.838(16) .
P2 C53' 1.67(6) .
P2 C55 1.73(3) .
P2 C51 1.747(17) .
P2 C53 1.91(4) .
P2 C55' 2.20(5) .
P3 C61 1.75(2) .
P3 C57 1.829(15) .
P3 C59 1.844(19) .
P4 C65 1.67(4) .
P4 C67 1.78(4) .
P4 C63' 1.80(7) .
P4 C63 1.81(3) .
P4 C67' 1.93(5) .
P4 C65' 1.98(5) .
O1 C1 1.262(14) .
O2 C1 1.226(15) .
O3 C4 1.389(19) .
O3 C8 1.42(2) .
O4 C10 1.42(3) .
O4 C9 1.53(3) .
O5 C12 1.31(3) .
O5 C11 1.32(3) .
O6 C13 1.41(2) .
O6 C14 1.44(2) .
O7 C15 1.408(18) .
O7 C16 1.443(17) .
O8 C20 1.372(18) .
O8 C23 1.423(19) .
O9 C24 1.45(2) .
O9 C25 1.55(3) .
O10 C27 1.348(19) .
O10 C26 1.56(3) .
O11 C29 1.40(3) .
O11 C28 1.44(3) .
O12 C6 1.379(16) .
O12 C30 1.448(18) .
O13 C22 1.300(17) .
O14 C22 1.232(18) .
C1 C2 1.530(16) .
C2 C7 1.369(17) .
C2 C3 1.383(18) .
C3 C4 1.40(2) .
C3 H3 0.9500 .
C4 C5 1.33(2) .
C5 C6 1.33(2) .
C5 H5 0.9500 .
C6 C7 1.447(18) .
C7 H7 0.9500 .
C8 C9 1.56(3) .
C8 H8A 0.9900 .
C8 H8B 0.9900 .
C9 H9A 0.9900 .
C9 H9B 0.9900 .
C10 C11 1.50(3) .
C10 H10A 0.9900 .
C10 H10B 0.9900 .
C11 H11A 0.9900 .
C11 H11B 0.9900 .
C12 C13 1.33(3) .
C12 H12A 0.9900 .
C12 H12B 0.9900 .
C13 H13A 0.9900 .
C13 H13B 0.9900 .
C14 C15 1.43(2) .
C14 H14A 0.9900 .
C14 H14B 0.9900 .
C15 H15A 0.9900 .
C15 H15B 0.9900 .
C16 C21 1.28(2) .
C16 C17 1.38(2) .
C17 C18 1.417(19) .
C17 H17 0.9500 .
C18 C19 1.29(2) .
C18 C22 1.507(19) .
C19 C20 1.44(2) .
C19 H19 0.9500 .
C20 C21 1.40(2) .
C21 H21 0.9500 .
C23 C24 1.49(2) .
C23 H23A 0.9900 .
C23 H23B 0.9900 .
C24 H24A 0.9900 .
C24 H24B 0.9900 .
C25 C26 1.50(3) .
C25 H25A 0.9900 .
C25 H25B 0.9900 .
C26 H26A 0.9900 .
C26 H26B 0.9900 .
C27 C28 1.57(3) .
C27 H27A 0.9900 .
C27 H27B 0.9900 .
C28 H28A 0.9900 .
C28 H28B 0.9900 .
C29 C30 1.48(3) .
C29 H29A 0.9900 .
C29 H29B 0.9900 .
C30 H30A 0.9900 .
C30 H30B 0.9900 .
C31 C32 1.388(18) .
C31 C44 1.424(18) .
C32 C33 1.39(2) .
C32 H32 0.9500 .
C33 C34 1.33(2) .
C33 H33 0.9500 .
C34 C35 1.436(19) .
C34 H34 0.9500 .
C35 C36 1.412(19) .
C35 C44 1.449(16) .
C36 C37 1.364(18) .
C36 H36 0.9500 .
C37 C38 1.397(18) .
C37 C42 1.454(15) .
C38 C39 1.34(2) .
C38 H38 0.9500 .
C39 C40 1.433(19) .
C39 H39 0.9500 .
C40 C41 1.354(17) .
C40 H40 0.9500 .
C41 C42 1.492(16) .
C42 C43 1.390(16) .
C43 C44 1.409(16) .
C43 H43 0.9500 .
C45 C46 1.52(2) .
C45 H45A 0.9900 .
C45 H45B 0.9900 .
C46 H46A 0.9800 .
C46 H46B 0.9800 .
C46 H46C 0.9800 .
C47 C48 1.57(2) .
C47 H47A 0.9900 .
C47 H47B 0.9900 .
C48 H48A 0.9800 .
C48 H48B 0.9800 .
C48 H48C 0.9800 .
C49 C50 1.53(2) .
C49 H49A 0.9900 .
C49 H49B 0.9900 .
C50 H50A 0.9800 .
C50 H50B 0.9800 .
C50 H50C 0.9800 .
C51 C52 1.52(2) .
C51 H51A 0.9900 .
C51 H51B 0.9900 .
C52 H52A 0.9800 .
C52 H52B 0.9800 .
C52 H52C 0.9800 .
C53 C54 1.32(4) .
C53 H53A 0.9900 .
C53 H53B 0.9900 .
C53' C54 1.79(7) .
C53' H53C 0.9900 .
C53' H53D 0.9900 .
C54 H54A 0.9800 .
C54 H54B 0.9800 .
C54 H54C 0.9800 .
C54 H54D 0.9800 .
C54 H54E 0.9800 .
C54 H54F 0.9800 .
C55 C56 1.62(4) .
C55 H55A 0.9900 .
C55 H55B 0.9900 .
C55' C56 1.21(5) .
C55' H55C 0.9900 .
C55' H55D 0.9900 .
C56 H56A 0.9800 .
C56 H56B 0.9800 .
C56 H56C 0.9800 .
C56 H56D 0.9800 .
C56 H56E 0.9800 .
C56 H56F 0.9800 .
C57 C58 1.54(2) .
C57 H57A 0.9900 .
C57 H57B 0.9900 .
C58 H58A 0.9800 .
C58 H58B 0.9800 .
C58 H58C 0.9800 .
C59 C60 1.53(2) .
C59 H59A 0.9900 .
C59 H59B 0.9900 .
C60 H60A 0.9800 .
C60 H60B 0.9800 .
C60 H60C 0.9800 .
C61 C62 1.47(3) .
C61 H61A 0.9900 .
C61 H61B 0.9900 .
C62 H62A 0.9800 .
C62 H62B 0.9800 .
C62 H62C 0.9800 .
C63 C64 1.51(3) .
C63 H63A 0.9900 .
C63 H63B 0.9900 .
C63' C64 1.58(7) .
C63' H63C 0.9900 .
C63' H63D 0.9900 .
C64 H64A 0.9800 .
C64 H64B 0.9800 .
C64 H64C 0.9800 .
C64 H64D 0.9800 .
C64 H64E 0.9800 .
C64 H64F 0.9800 .
C65 C66 1.37(5) .
C65 H65A 0.9900 .
C65 H65B 0.9900 .
C65' C66 1.52(6) .
C65' H65C 0.9900 .
C65' H65D 0.9900 .
C66 H66A 0.9800 .
C66 H66B 0.9800 .
C66 H66C 0.9800 .
C66 H66D 0.9800 .
C66 H66E 0.9800 .
C66 H66F 0.9800 .
C67 C68 1.62(7) .
C67 H67A 0.9900 .
C67 H67B 0.9900 .
C67' C68 1.73(7) .
C67' H67C 0.9900 .
C67' H67D 0.9900 .
C68 H68A 0.9800 .
C68 H68B 0.9800 .
C68 H68C 0.9800 .
C68 H68D 0.9800 .
C68 H68E 0.9800 .
C68 H68F 0.9800 .
C69 C70 1.451(18) .
C69 C70 1.451(18) 2_665
C69 C70' 1.497(18) .
C69 C70' 1.497(18) 2_665
C70 C71 1.477(18) .
C70 H70A 0.9900 .
C70 H70B 0.9900 .
C71 H71A 0.9800 .
C71 H71B 0.9800 .
C71 H71C 0.9800 .

loop_
_geom_torsion_atom_site_label_1
_geom_torsion_atom_site_label_2
_geom_torsion_atom_site_label_3
_geom_torsion_atom_site_label_4
_geom_torsion
_geom_torsion_site_symmetry_1
C41 Pt1 P1 C49 177.2(8) .
O1 Pt1 P1 C49 0.8(7) .
P2 Pt1 P1 C49 -103.3(11) .
C41 Pt1 P1 C47 -65.9(7) .
O1 Pt1 P1 C47 117.7(7) .
P2 Pt1 P1 C47 13.5(12) .
C41 Pt1 P1 C45 49.5(7) .
O1 Pt1 P1 C45 -126.8(7) .
P2 Pt1 P1 C45 129.0(10) .
C41 Pt1 P2 C53' 174(3) .
O1 Pt1 P2 C53' -10(3) .
P1 Pt1 P2 C53' 95(3) .
C41 Pt1 P2 C55 116.1(11) .
O1 Pt1 P2 C55 -67.4(11) .
P1 Pt1 P2 C55 36.8(15) .
C41 Pt1 P2 C51 -19.0(11) .
O1 Pt1 P2 C51 157.5(10) .
P1 Pt1 P2 C51 -98.3(13) .
C41 Pt1 P2 C53 -119.6(13) .
O1 Pt1 P2 C53 57.0(12) .
P1 Pt1 P2 C53 161.2(14) .
C41 Pt1 P2 C55' 68.2(14) .
O1 Pt1 P2 C55' -115.2(14) .
P1 Pt1 P2 C55' -11.1(17) .
C31 Pt2 P3 C61 176.6(10) .
O13 Pt2 P3 C61 -0.7(9) .
P4 Pt2 P3 C61 -101.4(14) .
C31 Pt2 P3 C57 49.2(8) .
O13 Pt2 P3 C57 -128.1(8) .
P4 Pt2 P3 C57 131.2(12) .
C31 Pt2 P3 C59 -62.4(7) .
O13 Pt2 P3 C59 120.3(7) .
P4 Pt2 P3 C59 19.7(13) .
C31 Pt2 P4 C65 -111.6(18) .
O13 Pt2 P4 C65 65.3(18) .
P3 Pt2 P4 C65 166(2) .
C31 Pt2 P4 C67 10.9(17) .
O13 Pt2 P4 C67 -172.2(16) .
P3 Pt2 P4 C67 -71(2) .
C31 Pt2 P4 C63' 80(3) .
O13 Pt2 P4 C63' -103(3) .
P3 Pt2 P4 C63' -2(3) .
C31 Pt2 P4 C63 126.7(11) .
O13 Pt2 P4 C63 -56.4(10) .
P3 Pt2 P4 C63 44.8(15) .
C31 Pt2 P4 C67' -48.5(18) .
O13 Pt2 P4 C67' 128.4(18) .
P3 Pt2 P4 C67' -130(2) .
C31 Pt2 P4 C65' -166(2) .
O13 Pt2 P4 C65' 10.4(19) .
P3 Pt2 P4 C65' 112(2) .
C41 Pt1 O1 C1 -166(6) .
P2 Pt1 O1 C1 80.8(9) .
P1 Pt1 O1 C1 -91.0(9) .
C31 Pt2 O13 C22 142(6) .
P4 Pt2 O13 C22 95.0(10) .
P3 Pt2 O13 C22 -77.3(10) .
Pt1 O1 C1 O2 4.1(18) .
Pt1 O1 C1 C2 -176.0(7) .
O2 C1 C2 C7 -13.1(17) .
O1 C1 C2 C7 167.1(11) .
O2 C1 C2 C3 165.5(13) .
O1 C1 C2 C3 -14.4(17) .
C7 C2 C3 C4 2(2) .
C1 C2 C3 C4 -176.9(14) .
C8 O3 C4 C5 -172(2) .
C8 O3 C4 C3 16(3) .
C2 C3 C4 C5 -4(3) .
C2 C3 C4 O3 167.4(18) .
O3 C4 C5 C6 -171.0(15) .
C3 C4 C5 C6 2(3) .
C4 C5 C6 O12 178.6(16) .
C4 C5 C6 C7 3(2) .
C30 O12 C6 C5 6(2) .
C30 O12 C6 C7 -178.0(13) .
C3 C2 C7 C6 3.0(18) .
C1 C2 C7 C6 -178.5(10) .
C5 C6 C7 C2 -5.6(19) .
O12 C6 C7 C2 178.4(11) .
C4 O3 C8 C9 -178(2) .
C10 O4 C9 C8 178(2) .
O3 C8 C9 O4 -65(3) .
C9 O4 C10 C11 -173(2) .
C12 O5 C11 C10 -149(3) .
O4 C10 C11 O5 -80(3) .
C11 O5 C12 C13 165(3) .
O5 C12 C13 O6 46(4) .
C14 O6 C13 C12 174(2) .
C13 O6 C14 C15 -170.6(17) .
C16 O7 C15 C14 110.0(15) .
O6 C14 C15 O7 -81.5(19) .
C15 O7 C16 C21 -30(2) .
C15 O7 C16 C17 154.0(13) .
C21 C16 C17 C18 -4(2) .
O7 C16 C17 C18 172.8(12) .
C16 C17 C18 C19 4(2) .
C16 C17 C18 C22 -175.1(12) .
C17 C18 C19 C20 -5(2) .
C22 C18 C19 C20 174.3(14) .
C23 O8 C20 C21 -8(3) .
C23 O8 C20 C19 173.8(16) .
C18 C19 C20 O8 -176.3(15) .
C18 C19 C20 C21 5(2) .
C17 C16 C21 C20 4(2) .
O7 C16 C21 C20 -172.1(14) .
O8 C20 C21 C16 176.9(16) .
C19 C20 C21 C16 -5(3) .
Pt2 O13 C22 O14 21(2) .
Pt2 O13 C22 C18 -162.3(9) .
C19 C18 C22 O14 173.4(16) .
C17 C18 C22 O14 -7(2) .
C19 C18 C22 O13 -4(2) .
C17 C18 C22 O13 175.6(12) .
C20 O8 C23 C24 -177.7(16) .
C25 O9 C24 C23 69(2) .
O8 C23 C24 O9 -84(2) .
C24 O9 C25 C26 179.9(17) .
O9 C25 C26 O10 -77(2) .
C27 O10 C26 C25 -176.5(19) .
C26 O10 C27 C28 172.0(18) .
C29 O11 C28 C27 -117(2) .
O10 C27 C28 O11 68(2) .
C28 O11 C29 C30 70(2) .
C6 O12 C30 C29 170.8(15) .
O11 C29 C30 O12 -93(2) .
O13 Pt2 C31 C32 -138(5) .
P4 Pt2 C31 C32 -91.0(13) .
P3 Pt2 C31 C32 81.3(13) .
O13 Pt2 C31 C44 45(6) .
P4 Pt2 C31 C44 91.6(11) .
P3 Pt2 C31 C44 -96.1(11) .
C44 C31 C32 C33 5(3) .
Pt2 C31 C32 C33 -172.2(16) .
C31 C32 C33 C34 1(3) .
C32 C33 C34 C35 -5(3) .
C33 C34 C35 C36 176.9(17) .
C33 C34 C35 C44 3(2) .
C34 C35 C36 C37 -178.0(14) .
C44 C35 C36 C37 -4(2) .
C35 C36 C37 C38 174.8(13) .
C35 C36 C37 C42 -6(2) .
C36 C37 C38 C39 177.6(14) .
C42 C37 C38 C39 -2(2) .
C37 C38 C39 C40 0(2) .
C38 C39 C40 C41 -1(2) .
C39 C40 C41 C42 5.2(19) .
C39 C40 C41 Pt1 -171.0(11) .
O1 Pt1 C41 C40 155(5) .
P2 Pt1 C41 C40 -91.6(10) .
P1 Pt1 C41 C40 80.1(10) .
O1 Pt1 C41 C42 -21(6) .
P2 Pt1 C41 C42 92.5(9) .
P1 Pt1 C41 C42 -95.8(9) .
C36 C37 C42 C43 9.6(17) .
C38 C37 C42 C43 -170.8(12) .
C36 C37 C42 C41 -173.8(11) .
C38 C37 C42 C41 5.7(17) .
C40 C41 C42 C43 169.3(11) .
Pt1 C41 C42 C43 -14.6(15) .
C40 C41 C42 C37 -7.1(16) .
Pt1 C41 C42 C37 169.0(8) .
C37 C42 C43 C44 -4.3(17) .
C41 C42 C43 C44 179.3(11) .
C42 C43 C44 C31 174.9(12) .
C42 C43 C44 C35 -5.0(18) .
C32 C31 C44 C43 172.9(14) .
Pt2 C31 C44 C43 -9.6(18) .
C32 C31 C44 C35 -7(2) .
Pt2 C31 C44 C35 170.2(10) .
C36 C35 C44 C43 8.9(18) .
C34 C35 C44 C43 -176.7(13) .
C36 C35 C44 C31 -170.9(12) .
C34 C35 C44 C31 3.4(19) .
C49 P1 C45 C46 48.5(16) .
C47 P1 C45 C46 -59.2(15) .
Pt1 P1 C45 C46 -179.7(12) .
C49 P1 C47 C48 65.9(14) .
C45 P1 C47 C48 177.4(12) .
Pt1 P1 C47 C48 -58.9(13) .
C47 P1 C49 C50 165.0(12) .
C45 P1 C49 C50 57.9(14) .
Pt1 P1 C49 C50 -73.6(13) .
C53' P2 C51 C52 -20(3) .
C55 P2 C51 C52 35(3) .
C53 P2 C51 C52 -74(2) .
C55' P2 C51 C52 71(2) .
Pt1 P2 C51 C52 172.0(17) .
C53' P2 C53 C54 39(4) .
C55 P2 C53 C54 48(3) .
C51 P2 C53 C54 160(3) .
C55' P2 C53 C54 87(4) .
Pt1 P2 C53 C54 -80(3) .
C55 P2 C53' C54 165(5) .
C51 P2 C53' C54 -98(3) .
C53 P2 C53' C54 -26(2) .
C55' P2 C53' C54 -180(3) .
Pt1 P2 C53' C54 70(4) .
P2 C53 C54 C53' -33(3) .
P2 C53' C54 C53 36(3) .
C53' P2 C55 C56 -170(4) .
C51 P2 C55 C56 84(2) .
C53 P2 C55 C56 180(2) .
C55' P2 C55 C56 31(2) .
Pt1 P2 C55 C56 -54(2) .
C53' P2 C55' C56 -58(4) .
C55 P2 C55' C56 -42(3) .
C51 P2 C55' C56 -173(4) .
C53 P2 C55' C56 -97(4) .
Pt1 P2 C55' C56 70(4) .
P2 C55' C56 C55 34(2) .
P2 C55 C56 C55' -47(3) .
C61 P3 C57 C58 45.8(18) .
C59 P3 C57 C58 -60.0(17) .
Pt2 P3 C57 C58 -179.8(13) .
C61 P3 C59 C60 77.0(17) .
C57 P3 C59 C60 -176.0(16) .
Pt2 P3 C59 C60 -53.0(17) .
C57 P3 C61 C62 66.2(19) .
C59 P3 C61 C62 167.8(17) .
Pt2 P3 C61 C62 -66.6(19) .
C65 P4 C63 C64 176(2) .
C67 P4 C63 C64 63(2) .
C63' P4 C63 C64 50(4) .
C67' P4 C63 C64 116(3) .
C65' P4 C63 C64 -174(3) .
Pt2 P4 C63 C64 -58(2) .
C65 P4 C63' C64 -123(4) .
C67 P4 C63' C64 147(6) .
C63 P4 C63' C64 -46(3) .
C67' P4 C63' C64 176(4) .
C65' P4 C63' C64 -84(4) .
Pt2 P4 C63' C64 44(5) .
P4 C63 C64 C63' -51(4) .
P4 C63' C64 C63 50(3) .
C67 P4 C65 C66 166(4) .
C63' P4 C65 C66 99(5) .
C63 P4 C65 C66 53(5) .
C67' P4 C65 C66 -174(5) .
C65' P4 C65 C66 42(4) .
Pt2 P4 C65 C66 -68(4) .
C65 P4 C65' C66 -30(3) .
C67 P4 C65' C66 -110(3) .
C63' P4 C65' C66 -169(4) .
C63 P4 C65' C66 162(4) .
C67' P4 C65' C66 -60(4) .
Pt2 P4 C65' C66 67(4) .
P4 C65 C66 C65' -47(4) .
P4 C65' C66 C65 31(3) .
C65 P4 C67 C68 -28(4) .
C63' P4 C67 C68 97(4) .
C63 P4 C67 C68 87(4) .
C67' P4 C67 C68 -49(4) .
C65' P4 C67 C68 22(5) .
Pt2 P4 C67 C68 -155(3) .
C65 P4 C67' C68 -114(4) .
C67 P4 C67' C68 42(3) .
C63' P4 C67' C68 11(4) .
C63 P4 C67' C68 -31(5) .
C65' P4 C67' C68 -87(4) .
Pt2 P4 C67' C68 143(3) .
P4 C67 C68 C67' 51(3) .
P4 C67' C68 C67 -43(3) .
C70 C69 C70 C71 -165(8) 2_665
C70' C69 C70 C71 20(3) .
C70' C69 C70 C71 -160(3) 2_665
